data_2213346
loop_
_publ_author_name
'Yang, Hong-Jun'
'Tian, Lai-Jin'
'Zhang, Chang-Fa'
'Zheng, Xiao-Feng'

_publ_section_title
'[<i>N</i>-(3,5-Dibromo-2-oxidobenzylidene)phenylalaninato-\k^3^<i>O</i>,<i>N</i>,<i>O</i>']diphenyltin(IV)'
_journal_coeditor_code HB2356
_journal_issue 5
_journal_name_full 'Acta Crystallographica Section E'
_journal_page_first m1272
_journal_page_last m1273
_journal_paper_doi 10.1107/S1600536807015152
_journal_volume 63
_journal_year 2007
_chemical_formula_iupac '[Sn (C6 H5)2 (C16 H11 Br2 N O3)]'
_chemical_formula_moiety 'C28 H21 Br2 N O3 Sn'
_chemical_formula_sum 'C28 H21 Br2 N O3 Sn'
_chemical_formula_weight 697.97
_chemical_name_systematic
;
[N-(3,5-Dibromo-2-oxidophenylmethylene)phenylalaninato-
\k^3^O,N,O']diphenyltin(IV)
;
_space_group_IT_number 14
_symmetry_cell_setting monoclinic
_symmetry_space_group_name_Hall '-P 2ybc'
_symmetry_space_group_name_H-M 'P 1 21/c 1'
_atom_sites_solution_hydrogens geom
_atom_sites_solution_primary direct
_atom_sites_solution_secondary difmap
_audit_creation_method SHELXL-97
_cell_angle_alpha 90.00
_cell_angle_beta 113.0740(10)
_cell_angle_gamma 90.00
_cell_formula_units_Z 4
_cell_length_a 11.2880(7)
_cell_length_b 23.3977(15)
_cell_length_c 10.7391(7)
_cell_measurement_reflns_used 8422
_cell_measurement_temperature 295(2)
_cell_measurement_theta_max 27.41
_cell_measurement_theta_min 2.38
_cell_volume 2609.4(3)
_computing_cell_refinement 'SAINT (Bruker, 2002)'
_computing_data_collection 'SMART (Bruker, 2002)'
_computing_data_reduction SAINT
_computing_molecular_graphics 'ORTEP-3 for Windows (Farrugia, 1997)'
_computing_publication_material SHELXL97
_computing_structure_refinement 'SHELXL97 (Sheldrick, 1997)'
_computing_structure_solution 'SHELXS97 (Sheldrick, 1997)'
_diffrn_ambient_temperature 295(2)
_diffrn_measured_fraction_theta_full 0.999
_diffrn_measured_fraction_theta_max 0.999
_diffrn_measurement_device_type 'Bruker SMART APEX CCD'
_diffrn_measurement_method \w
_diffrn_radiation_monochromator graphite
_diffrn_radiation_source 'fine-focus sealed tube'
_diffrn_radiation_type MoK\a
_diffrn_radiation_wavelength 0.71073
_diffrn_reflns_av_R_equivalents 0.0329
_diffrn_reflns_av_sigmaI/netI 0.0314
_diffrn_reflns_limit_h_max 14
_diffrn_reflns_limit_h_min -14
_diffrn_reflns_limit_k_max 29
_diffrn_reflns_limit_k_min -29
_diffrn_reflns_limit_l_max 13
_diffrn_reflns_limit_l_min -13
_diffrn_reflns_number 20999
_diffrn_reflns_theta_full 26.50
_diffrn_reflns_theta_max 26.50
_diffrn_reflns_theta_min 1.74
_diffrn_standards_decay_% 0
_diffrn_standards_interval_count 0
_diffrn_standards_interval_time 0
_diffrn_standards_number 0
_exptl_absorpt_coefficient_mu 4.072
_exptl_absorpt_correction_T_max 0.737
_exptl_absorpt_correction_T_min 0.330
_exptl_absorpt_correction_type multi-scan
_exptl_absorpt_process_details '(SADABS; Bruker, 2002)'
_exptl_crystal_colour yellow
_exptl_crystal_density_diffrn 1.777
_exptl_crystal_density_method 'not measured'
_exptl_crystal_description plate
_exptl_crystal_F_000 1360
_exptl_crystal_size_max 0.35
_exptl_crystal_size_mid 0.25
_exptl_crystal_size_min 0.08
_refine_diff_density_max 0.804
_refine_diff_density_min -0.436
_refine_ls_extinction_method none
_refine_ls_goodness_of_fit_ref 1.037
_refine_ls_hydrogen_treatment constr
_refine_ls_matrix_type full
_refine_ls_number_parameters 316
_refine_ls_number_reflns 5406
_refine_ls_number_restraints 0
_refine_ls_restrained_S_all 1.037
_refine_ls_R_factor_all 0.0395
_refine_ls_R_factor_gt 0.0310
_refine_ls_shift/su_max 0.001
_refine_ls_shift/su_mean 0.000
_refine_ls_structure_factor_coef Fsqd
_refine_ls_weighting_details 'calc w=1/[\s^2^(Fo^2^)+(0.037P)^2^+1.2833P] where P=(Fo^2^+2Fc^2^)/3'
_refine_ls_weighting_scheme calc
_refine_ls_wR_factor_gt 0.0738
_refine_ls_wR_factor_ref 0.0776
_reflns_number_gt 4566
_reflns_number_total 5406
_reflns_threshold_expression I>2\s(I)
_cod_data_source_file hb2356.cif
_cod_data_source_block I
_cod_original_sg_symbol_H-M 'P 21/c'
_cod_database_code 2213346
_cod_database_fobs_code 2213346

loop_
_symmetry_equiv_pos_as_xyz
'x, y, z'
'-x, y+1/2, -z+1/2'
'-x, -y, -z'
'x, -y-1/2, z-1/2'

loop_
_atom_site_type_symbol
_atom_site_label
_atom_site_fract_x
_atom_site_fract_y
_atom_site_fract_z
_atom_site_U_iso_or_equiv
_atom_site_adp_type
_atom_site_calc_flag
_atom_site_refinement_flags
_atom_site_occupancy
Sn Sn1 0.474431(18) 0.133619(9) 0.195341(19) 0.03985(8) Uani d . 1
Br Br2 1.12340(4) 0.074850(19) 0.73326(4) 0.07264(13) Uani d . 1
Br Br1 0.68270(4) 0.211054(19) 0.64691(4) 0.07253(13) Uani d . 1
N N1 0.6396(2) 0.10314(11) 0.1593(2) 0.0394(5) Uani d . 1
O O1 0.6174(2) 0.17443(9) 0.3594(2) 0.0484(5) Uani d . 1
O O2 0.39397(19) 0.08769(10) 0.0115(2) 0.0494(5) Uani d . 1
O O3 0.4269(2) 0.03756(10) -0.1470(2) 0.0557(6) Uani d . 1
C C1 0.7265(3) 0.15108(13) 0.4389(3) 0.0441(7) Uani d . 1
C C2 0.7791(3) 0.16368(14) 0.5787(3) 0.0499(7) Uani d . 1
C C3 0.8948(3) 0.14149(15) 0.6652(3) 0.0550(9) Uani d . 1
H H3 0.9271 0.1506 0.7568 0.066 Uiso calc R 1
C C4 0.9629(3) 0.10560(16) 0.6150(3) 0.0537(8) Uani d . 1
C C5 0.9167(3) 0.09150(15) 0.4800(3) 0.0511(8) Uani d . 1
H H5 0.9637 0.0675 0.4474 0.061 Uiso calc R 1
C C6 0.7973(3) 0.11376(14) 0.3914(3) 0.0429(7) Uani d . 1
C C7 0.7516(3) 0.09433(13) 0.2533(3) 0.0429(7) Uani d . 1
H H7 0.8092 0.0731 0.2294 0.051 Uiso calc R 1
C C8 0.6110(3) 0.07839(13) 0.0250(3) 0.0410(6) Uani d . 1
H H8 0.6581 0.0423 0.0362 0.049 Uiso calc R 1
C C9 0.4662(3) 0.06597(13) -0.0444(3) 0.0426(7) Uani d . 1
C C10 0.6515(3) 0.11819(15) -0.0644(3) 0.0501(8) Uani d . 1
H H10A 0.6215 0.1024 -0.1551 0.060 Uiso calc R 1
H H10B 0.6103 0.1550 -0.0701 0.060 Uiso calc R 1
C C11 0.7957(3) 0.12672(15) -0.0119(3) 0.0499(8) Uani d . 1
C C12 0.8785(4) 0.08146(19) 0.0116(4) 0.0720(11) Uani d . 1
H H12 0.8454 0.0446 -0.0071 0.086 Uiso calc R 1
C C13 1.0095(4) 0.0894(3) 0.0621(6) 0.0999(16) Uani d . 1
H H13 1.0642 0.0581 0.0779 0.120 Uiso calc R 1
C C14 1.0589(5) 0.1427(4) 0.0887(6) 0.118(2) Uani d . 1
H H14 1.1477 0.1480 0.1249 0.141 Uiso calc R 1
C C15 0.9795(6) 0.1886(3) 0.0630(6) 0.1069(19) Uani d . 1
H H15 1.0136 0.2254 0.0786 0.128 Uiso calc R 1
C C16 0.8480(4) 0.18060(19) 0.0135(4) 0.0727(11) Uani d . 1
H H16 0.7939 0.2122 -0.0029 0.087 Uiso calc R 1
C C17 0.3792(3) 0.21079(13) 0.1141(3) 0.0447(7) Uani d . 1
C C18 0.3923(4) 0.25718(17) 0.1965(4) 0.0668(10) Uani d . 1
H H18 0.4502 0.2556 0.2864 0.080 Uiso calc R 1
C C19 0.3205(5) 0.3062(2) 0.1480(5) 0.0861(13) Uani d . 1
H H19 0.3306 0.3374 0.2049 0.103 Uiso calc R 1
C C20 0.2353(5) 0.3086(2) 0.0173(6) 0.0900(15) Uani d . 1
H H20 0.1871 0.3416 -0.0153 0.108 Uiso calc R 1
C C21 0.2202(5) 0.2632(2) -0.0660(5) 0.0924(15) Uani d . 1
H H21 0.1612 0.2650 -0.1553 0.111 Uiso calc R 1
C C22 0.2926(4) 0.21415(18) -0.0183(4) 0.0712(11) Uani d . 1
H H22 0.2826 0.1833 -0.0761 0.085 Uiso calc R 1
C C23 0.4083(3) 0.07794(13) 0.3088(3) 0.0450(7) Uani d . 1
C C24 0.4279(4) 0.09094(17) 0.4403(4) 0.0639(9) Uani d . 1
H H24 0.4746 0.1234 0.4810 0.077 Uiso calc R 1
C C25 0.3783(4) 0.0560(2) 0.5125(4) 0.0778(12) Uani d . 1
H H25 0.3930 0.0646 0.6019 0.093 Uiso calc R 1
C C26 0.3084(5) 0.00912(19) 0.4526(5) 0.0803(13) Uani d . 1
H H26 0.2732 -0.0137 0.5003 0.096 Uiso calc R 1
C C27 0.2897(5) -0.0046(2) 0.3233(5) 0.0921(15) Uani d . 1
H H27 0.2435 -0.0373 0.2834 0.111 Uiso calc R 1
C C28 0.3392(4) 0.02979(16) 0.2516(4) 0.0668(10) Uani d . 1
H H28 0.3255 0.0203 0.1630 0.080 Uiso calc R 1

loop_
_atom_site_aniso_label
_atom_site_aniso_U_11
_atom_site_aniso_U_22
_atom_site_aniso_U_33
_atom_site_aniso_U_12
_atom_site_aniso_U_13
_atom_site_aniso_U_23
Sn1 0.02674(11) 0.05319(13) 0.03667(12) 0.00029(8) 0.00925(8) 0.00585(8)
Br2 0.0444(2) 0.0902(3) 0.0551(2) -0.00268(18) -0.01095(17) 0.01378(19)
Br1 0.0777(3) 0.0912(3) 0.0525(2) 0.0041(2) 0.0297(2) -0.00549(19)
N1 0.0281(12) 0.0524(14) 0.0339(12) -0.0021(10) 0.0080(10) 0.0030(10)
O1 0.0346(11) 0.0615(13) 0.0425(12) 0.0009(10) 0.0079(9) -0.0011(10)
O2 0.0277(10) 0.0711(14) 0.0427(12) -0.0028(10) 0.0066(9) -0.0045(10)
O3 0.0425(12) 0.0762(15) 0.0390(12) -0.0071(11) 0.0057(10) -0.0080(11)
C1 0.0349(15) 0.0535(17) 0.0388(15) -0.0083(13) 0.0087(13) 0.0054(13)
C2 0.0460(18) 0.060(2) 0.0421(17) -0.0077(15) 0.0158(14) -0.0016(15)
C3 0.050(2) 0.068(2) 0.0362(16) -0.0155(16) 0.0051(15) 0.0027(15)
C4 0.0331(16) 0.068(2) 0.0436(18) -0.0073(15) -0.0032(14) 0.0078(16)
C5 0.0315(15) 0.068(2) 0.0426(17) -0.0032(14) 0.0017(13) 0.0059(15)
C6 0.0283(14) 0.0591(18) 0.0347(15) -0.0051(13) 0.0052(12) 0.0045(13)
C7 0.0308(15) 0.0561(18) 0.0399(15) 0.0011(13) 0.0119(13) 0.0055(13)
C8 0.0306(14) 0.0543(17) 0.0329(14) -0.0001(12) 0.0069(12) 0.0015(12)
C9 0.0322(15) 0.0554(18) 0.0335(15) -0.0002(13) 0.0055(12) 0.0085(13)
C10 0.0390(17) 0.069(2) 0.0396(16) -0.0051(15) 0.0124(14) 0.0032(15)
C11 0.0410(17) 0.075(2) 0.0370(16) -0.0115(16) 0.0185(14) -0.0060(15)
C12 0.047(2) 0.091(3) 0.078(3) 0.000(2) 0.025(2) -0.011(2)
C13 0.046(2) 0.140(5) 0.116(4) 0.007(3) 0.034(3) -0.012(4)
C14 0.045(3) 0.189(7) 0.113(5) -0.031(4) 0.026(3) -0.021(4)
C15 0.086(4) 0.133(5) 0.097(4) -0.059(4) 0.032(3) -0.038(4)
C16 0.069(3) 0.085(3) 0.064(2) -0.021(2) 0.026(2) -0.015(2)
C17 0.0355(16) 0.0569(18) 0.0435(16) 0.0040(13) 0.0173(13) 0.0106(14)
C18 0.064(2) 0.071(2) 0.063(2) 0.0108(19) 0.0218(19) 0.0032(19)
C19 0.088(3) 0.074(3) 0.092(3) 0.023(2) 0.030(3) 0.004(2)
C20 0.084(3) 0.078(3) 0.109(4) 0.033(3) 0.039(3) 0.034(3)
C21 0.091(3) 0.099(4) 0.066(3) 0.029(3) 0.008(2) 0.034(3)
C22 0.076(3) 0.073(2) 0.052(2) 0.011(2) 0.012(2) 0.0107(18)
C23 0.0348(15) 0.0563(18) 0.0434(16) 0.0022(13) 0.0148(13) 0.0091(14)
C24 0.069(2) 0.072(2) 0.055(2) -0.0122(19) 0.0292(19) 0.0002(18)
C25 0.089(3) 0.096(3) 0.062(2) 0.001(3) 0.044(2) 0.016(2)
C26 0.089(3) 0.079(3) 0.089(3) -0.008(2) 0.051(3) 0.025(2)
C27 0.108(4) 0.082(3) 0.094(3) -0.035(3) 0.049(3) 0.005(3)
C28 0.075(3) 0.069(2) 0.062(2) -0.019(2) 0.033(2) -0.0006(19)

loop_
_atom_type_symbol
_atom_type_description
_atom_type_scat_dispersion_real
_atom_type_scat_dispersion_imag
_atom_type_scat_source
C C 0.0033 0.0016 'International Tables Vol C Tables 4.2.6.8 and 6.1.1.4'
H H 0.0000 0.0000 'International Tables Vol C Tables 4.2.6.8 and 6.1.1.4'
N N 0.0061 0.0033 'International Tables Vol C Tables 4.2.6.8 and 6.1.1.4'
O O 0.0106 0.0060 'International Tables Vol C Tables 4.2.6.8 and 6.1.1.4'
Br Br -0.2901 2.4595 'International Tables Vol C Tables 4.2.6.8 and 6.1.1.4'
Sn Sn -0.6537 1.4246 'International Tables Vol C Tables 4.2.6.8 and 6.1.1.4'

loop_
_geom_angle_atom_site_label_1
_geom_angle_atom_site_label_2
_geom_angle_atom_site_label_3
_geom_angle
_geom_angle_publ_flag
O1 Sn1 C17 93.28(10) y
O1 Sn1 C23 97.24(10) y
C17 Sn1 C23 121.98(11) y
O1 Sn1 O2 157.50(8) y
C17 Sn1 O2 94.95(11) y
C23 Sn1 O2 96.06(11) y
O1 Sn1 N1 82.35(8) y
C17 Sn1 N1 122.87(10) y
C23 Sn1 N1 115.06(10) y
O2 Sn1 N1 75.59(8) y
C7 N1 C8 118.5(2) ?
C7 N1 Sn1 124.2(2) ?
C8 N1 Sn1 115.56(17) ?
C1 O1 Sn1 125.1(2) ?
C9 O2 Sn1 121.04(18) ?
O1 C1 C6 123.0(3) ?
O1 C1 C2 120.1(3) ?
C6 C1 C2 116.9(3) ?
C3 C2 C1 122.1(3) ?
C3 C2 Br1 119.9(3) ?
C1 C2 Br1 117.9(2) ?
C2 C3 C4 119.5(3) ?
C2 C3 H3 120.2 ?
C4 C3 H3 120.2 ?
C5 C4 C3 121.2(3) ?
C5 C4 Br2 118.8(3) ?
C3 C4 Br2 120.0(2) ?
C4 C5 C6 119.4(3) ?
C4 C5 H5 120.3 ?
C6 C5 H5 120.3 ?
C1 C6 C5 120.9(3) ?
C1 C6 C7 123.0(3) ?
C5 C6 C7 116.1(3) ?
N1 C7 C6 127.0(3) ?
N1 C7 H7 116.5 ?
C6 C7 H7 116.5 ?
N1 C8 C10 111.8(2) ?
N1 C8 C9 109.5(2) ?
C10 C8 C9 109.5(2) ?
N1 C8 H8 108.6 ?
C10 C8 H8 108.6 ?
C9 C8 H8 108.6 ?
O3 C9 O2 124.4(3) ?
O3 C9 C8 119.1(3) ?
O2 C9 C8 116.5(3) ?
C11 C10 C8 112.9(3) ?
C11 C10 H10A 109.0 ?
C8 C10 H10A 109.0 ?
C11 C10 H10B 109.0 ?
C8 C10 H10B 109.0 ?
H10A C10 H10B 107.8 ?
C12 C11 C16 117.6(4) ?
C12 C11 C10 121.6(3) ?
C16 C11 C10 120.8(3) ?
C11 C12 C13 121.3(4) ?
C11 C12 H12 119.3 ?
C13 C12 H12 119.3 ?
C14 C13 C12 120.0(5) ?
C14 C13 H13 120.0 ?
C12 C13 H13 120.0 ?
C13 C14 C15 120.2(5) ?
C13 C14 H14 119.9 ?
C15 C14 H14 119.9 ?
C14 C15 C16 119.7(5) ?
C14 C15 H15 120.1 ?
C16 C15 H15 120.1 ?
C11 C16 C15 121.1(5) ?
C11 C16 H16 119.5 ?
C15 C16 H16 119.5 ?
C18 C17 C22 118.3(3) ?
C18 C17 Sn1 120.2(2) ?
C22 C17 Sn1 121.1(3) ?
C17 C18 C19 121.0(4) ?
C17 C18 H18 119.5 ?
C19 C18 H18 119.5 ?
C20 C19 C18 119.8(5) ?
C20 C19 H19 120.1 ?
C18 C19 H19 120.1 ?
C19 C20 C21 120.3(4) ?
C19 C20 H20 119.8 ?
C21 C20 H20 119.8 ?
C20 C21 C22 120.1(4) ?
C20 C21 H21 119.9 ?
C22 C21 H21 119.9 ?
C17 C22 C21 120.5(4) ?
C17 C22 H22 119.8 ?
C21 C22 H22 119.8 ?
C28 C23 C24 118.4(3) ?
C28 C23 Sn1 121.1(2) ?
C24 C23 Sn1 120.4(3) ?
C23 C24 C25 120.4(4) ?
C23 C24 H24 119.8 ?
C25 C24 H24 119.8 ?
C26 C25 C24 119.9(4) ?
C26 C25 H25 120.0 ?
C24 C25 H25 120.0 ?
C25 C26 C27 120.3(4) ?
C25 C26 H26 119.9 ?
C27 C26 H26 119.9 ?
C26 C27 C28 120.0(4) ?
C26 C27 H27 120.0 ?
C28 C27 H27 120.0 ?
C23 C28 C27 121.0(4) ?
C23 C28 H28 119.5 ?
C27 C28 H28 119.5 ?

loop_
_geom_bond_atom_site_label_1
_geom_bond_atom_site_label_2
_geom_bond_distance
_geom_bond_publ_flag
Sn1 O1 2.095(2) y
Sn1 C17 2.107(3) y
Sn1 C23 2.110(3) y
Sn1 O2 2.114(2) y
Sn1 N1 2.168(2) y
Br2 C4 1.900(3) ?
Br1 C2 1.891(3) ?
N1 C7 1.288(4) ?
N1 C8 1.468(4) ?
O1 C1 1.311(4) ?
O2 C9 1.292(4) ?
O3 C9 1.212(4) ?
C1 C6 1.407(5) ?
C1 C2 1.413(4) ?
C2 C3 1.374(5) ?
C3 C4 1.382(5) ?
C3 H3 0.9300 ?
C4 C5 1.375(4) ?
C5 C6 1.410(4) ?
C5 H5 0.9300 ?
C6 C7 1.440(4) ?
C7 H7 0.9300 ?
C8 C10 1.531(4) ?
C8 C9 1.535(4) ?
C8 H8 0.9800 ?
C10 C11 1.512(4) ?
C10 H10A 0.9700 ?
C10 H10B 0.9700 ?
C11 C12 1.369(5) ?
C11 C16 1.373(5) ?
C12 C13 1.374(6) ?
C12 H12 0.9300 ?
C13 C14 1.350(8) ?
C13 H13 0.9300 ?
C14 C15 1.356(8) ?
C14 H14 0.9300 ?
C15 C16 1.380(7) ?
C15 H15 0.9300 ?
C16 H16 0.9300 ?
C17 C18 1.371(5) ?
C17 C22 1.376(5) ?
C18 C19 1.383(6) ?
C18 H18 0.9300 ?
C19 C20 1.357(7) ?
C19 H19 0.9300 ?
C20 C21 1.357(7) ?
C20 H20 0.9300 ?
C21 C22 1.385(6) ?
C21 H21 0.9300 ?
C22 H22 0.9300 ?
C23 C28 1.371(5) ?
C23 C24 1.375(5) ?
C24 C25 1.387(5) ?
C24 H24 0.9300 ?
C25 C26 1.356(6) ?
C25 H25 0.9300 ?
C26 C27 1.358(6) ?
C26 H26 0.9300 ?
C27 C28 1.375(5) ?
C27 H27 0.9300 ?
C28 H28 0.9300 ?

loop_
_geom_torsion_atom_site_label_1
_geom_torsion_atom_site_label_2
_geom_torsion_atom_site_label_3
_geom_torsion_atom_site_label_4
_geom_torsion
O1 Sn1 N1 C7 30.4(2)
C17 Sn1 N1 C7 119.4(3)
C23 Sn1 N1 C7 -64.0(3)
O2 Sn1 N1 C7 -154.0(3)
O1 Sn1 N1 C8 -165.0(2)
C17 Sn1 N1 C8 -76.0(2)
C23 Sn1 N1 C8 100.6(2)
O2 Sn1 N1 C8 10.54(19)
C17 Sn1 O1 C1 -165.2(2)
C23 Sn1 O1 C1 72.0(2)
O2 Sn1 O1 C1 -53.8(4)
N1 Sn1 O1 C1 -42.5(2)
O1 Sn1 O2 C9 7.8(4)
C17 Sn1 O2 C9 118.9(2)
C23 Sn1 O2 C9 -118.2(2)
N1 Sn1 O2 C9 -3.8(2)
Sn1 O1 C1 C6 38.0(4)
Sn1 O1 C1 C2 -142.9(2)
O1 C1 C2 C3 -178.2(3)
C6 C1 C2 C3 0.9(5)
O1 C1 C2 Br1 3.6(4)
C6 C1 C2 Br1 -177.3(2)
C1 C2 C3 C4 0.0(5)
Br1 C2 C3 C4 178.2(2)
C2 C3 C4 C5 -0.2(5)
C2 C3 C4 Br2 179.7(2)
C3 C4 C5 C6 -0.5(5)
Br2 C4 C5 C6 179.6(2)
O1 C1 C6 C5 177.5(3)
C2 C1 C6 C5 -1.6(5)
O1 C1 C6 C7 -4.9(5)
C2 C1 C6 C7 176.0(3)
C4 C5 C6 C1 1.4(5)
C4 C5 C6 C7 -176.4(3)
C8 N1 C7 C6 -178.6(3)
Sn1 N1 C7 C6 -14.5(4)
C1 C6 C7 N1 -6.8(5)
C5 C6 C7 N1 170.9(3)
C7 N1 C8 C10 -87.8(3)
Sn1 N1 C8 C10 106.7(2)
C7 N1 C8 C9 150.7(3)
Sn1 N1 C8 C9 -14.8(3)
Sn1 O2 C9 O3 177.3(2)
Sn1 O2 C9 C8 -3.5(3)
N1 C8 C9 O3 -168.8(3)
C10 C8 C9 O3 68.2(4)
N1 C8 C9 O2 11.9(4)
C10 C8 C9 O2 -111.0(3)
N1 C8 C10 C11 65.6(3)
C9 C8 C10 C11 -172.8(3)
C8 C10 C11 C12 56.0(4)
C8 C10 C11 C16 -124.3(3)
C16 C11 C12 C13 1.7(6)
C10 C11 C12 C13 -178.6(4)
C11 C12 C13 C14 -0.4(8)
C12 C13 C14 C15 -1.5(9)
C13 C14 C15 C16 2.1(9)
C12 C11 C16 C15 -1.0(6)
C10 C11 C16 C15 179.2(4)
C14 C15 C16 C11 -0.8(8)
O1 Sn1 C17 C18 -24.7(3)
C23 Sn1 C17 C18 76.0(3)
O2 Sn1 C17 C18 176.3(3)
N1 Sn1 C17 C18 -107.7(3)
O1 Sn1 C17 C22 162.3(3)
C23 Sn1 C17 C22 -97.1(3)
O2 Sn1 C17 C22 3.3(3)
N1 Sn1 C17 C22 79.3(3)
C22 C17 C18 C19 -0.1(6)
Sn1 C17 C18 C19 -173.4(3)
C17 C18 C19 C20 0.3(7)
C18 C19 C20 C21 0.0(8)
C19 C20 C21 C22 -0.5(8)
C18 C17 C22 C21 -0.4(6)
Sn1 C17 C22 C21 172.8(3)
C20 C21 C22 C17 0.7(7)
O1 Sn1 C23 C28 -160.7(3)
C17 Sn1 C23 C28 100.8(3)
O2 Sn1 C23 C28 1.1(3)
N1 Sn1 C23 C28 -75.8(3)
O1 Sn1 C23 C24 22.9(3)
C17 Sn1 C23 C24 -75.6(3)
O2 Sn1 C23 C24 -175.3(3)
N1 Sn1 C23 C24 107.8(3)
C28 C23 C24 C25 -0.1(6)
Sn1 C23 C24 C25 176.5(3)
C23 C24 C25 C26 -1.0(7)
C24 C25 C26 C27 1.8(7)
C25 C26 C27 C28 -1.5(8)
C24 C23 C28 C27 0.4(6)
Sn1 C23 C28 C27 -176.1(4)
C26 C27 C28 C23 0.4(7)
